data_4082986
loop_
_publ_author_name
'Lake, Benjamin R. M.'
'Willans, Charlotte E.'

_publ_section_title
;
 Remarkable Stability of Copper(II)--N-Heterocyclic Carbene Complexes Void
 of an Anionic Tether
;
_journal_issue 8
_journal_name_full Organometallics
_journal_page_first 2027
_journal_paper_doi 10.1021/om500178e
_journal_volume 33
_journal_year 2014
_chemical_formula_moiety 'C17 H18 Br2 Cu N4 O, C5 H5 N'
_chemical_formula_sum 'C22 H23 Br2 Cu N5 O'
_chemical_formula_weight 596.81
_chemical_name_systematic
;
 ?
;
_space_group_IT_number 148
_symmetry_cell_setting trigonal
_symmetry_space_group_name_Hall '-R 3'
_symmetry_space_group_name_H-M 'R -3 :H'
_atom_sites_solution_hydrogens geom
_atom_sites_solution_primary direct
_atom_sites_solution_secondary difmap
_audit_creation_method SHELXL-97
_cell_angle_alpha 90.00
_cell_angle_beta 90.00
_cell_angle_gamma 120.00
_cell_formula_units_Z 18
_cell_length_a 36.5062(9)
_cell_length_b 36.5062(9)
_cell_length_c 10.6415(3)
_cell_measurement_reflns_used 2820
_cell_measurement_temperature 99.9(3)
_cell_measurement_theta_max 72.1770
_cell_measurement_theta_min 4.1670
_cell_volume 12281.9(6)
_computing_cell_refinement
;
CrysAlisPro, Agilent Technologies,
Version 1.171.36.28e (release 10-06-2013 CrysAlis171 .NET)
(compiled Jun 10 2013,11:58:50)
;
_computing_data_collection
;
CrysAlisPro, Agilent Technologies,
Version 1.171.36.28e (release 10-06-2013 CrysAlis171 .NET)
(compiled Jun 10 2013,11:58:50)
;
_computing_data_reduction
;
CrysAlisPro, Agilent Technologies,
Version 1.171.36.28e (release 10-06-2013 CrysAlis171 .NET)
(compiled Jun 10 2013,11:58:50)
;
_computing_molecular_graphics 'ORTEP-III Version 1.08 (Farrugia, 2005)'
_computing_publication_material
;
enCIFer: A program for viewing, editing and visualising CIFs.
F. H. Allen, O. Johnson, G. P. Shields, B. R. Smith, M. Towler,
J. Applied Cryst., 37, 331-334, 2004
;
_computing_structure_refinement
;
SHELXS-97 (Sheldrick, G. M.    Acta Cryst. (2008). A64, 112)
XSeed (L.J.Barbour, J.Supramol. Chem., 2003, 1, 189.)
;
_computing_structure_solution
;
SHELXS-97 (Sheldrick, G. M.    Acta Cryst. (2008). A64, 112)
XSeed (L.J.Barbour, J.Supramol. Chem., 2003, 1, 189.)
;
_diffrn_ambient_temperature 99.9(3)
_diffrn_detector_area_resol_mean 5.3095
_diffrn_measured_fraction_theta_full 0.995
_diffrn_measured_fraction_theta_max 0.995
_diffrn_measurement_device_type 'SuperNova, Dual, Cu at zero, Atlas'
_diffrn_measurement_method '\w scans'
_diffrn_radiation_monochromator mirror
_diffrn_radiation_source 'SuperNova (Cu) X-ray Source'
_diffrn_radiation_type 'Cu K\a'
_diffrn_radiation_wavelength 1.54184
_diffrn_reflns_av_R_equivalents 0.0455
_diffrn_reflns_av_sigmaI/netI 0.0682
_diffrn_reflns_limit_h_max 40
_diffrn_reflns_limit_h_min -40
_diffrn_reflns_limit_k_max 29
_diffrn_reflns_limit_k_min -42
_diffrn_reflns_limit_l_max 12
_diffrn_reflns_limit_l_min -12
_diffrn_reflns_number 9288
_diffrn_reflns_theta_full 66.53
_diffrn_reflns_theta_max 66.53
_diffrn_reflns_theta_min 4.38
_diffrn_standards_decay_% 0
_diffrn_standards_interval_count 0
_diffrn_standards_interval_time 0
_diffrn_standards_number 0
_exptl_absorpt_coefficient_mu 4.724
_exptl_absorpt_correction_T_max 0.8713
_exptl_absorpt_correction_T_min 0.5576
_exptl_absorpt_correction_type multi-scan
_exptl_absorpt_process_details
;
CrysAlisPro, Agilent Technologies,
Version 1.171.36.32 (release 02-08-2013 CrysAlis171 .NET)
(compiled Aug  2 2013,16:46:58)
Empirical absorption correction using spherical harmonics,
 implemented in SCALE3 ABSPACK scaling algorithm.
;
_exptl_crystal_colour green
_exptl_crystal_density_diffrn 1.452
_exptl_crystal_density_method 'not measured'
_exptl_crystal_description needle
_exptl_crystal_F_000 5346
_exptl_crystal_size_max 0.14
_exptl_crystal_size_mid 0.05
_exptl_crystal_size_min 0.03
_platon_squeeze_details
;
;
_refine_diff_density_max 0.961
_refine_diff_density_min -0.835
_refine_diff_density_rms 0.126
_refine_ls_extinction_method none
_refine_ls_goodness_of_fit_ref 1.007
_refine_ls_hydrogen_treatment constr
_refine_ls_matrix_type full
_refine_ls_number_parameters 251
_refine_ls_number_reflns 4811
_refine_ls_number_restraints 0
_refine_ls_restrained_S_all 1.007
_refine_ls_R_factor_all 0.0624
_refine_ls_R_factor_gt 0.0488
_refine_ls_shift/su_max 0.001
_refine_ls_shift/su_mean 0.000
_refine_ls_structure_factor_coef Fsqd
_refine_ls_weighting_details 'calc w=1/[\s^2^(Fo^2^)+(0.0733P)^2^+0.0000P] where P=(Fo^2^+2Fc^2^)/3'
_refine_ls_weighting_scheme calc
_refine_ls_wR_factor_gt 0.1264
_refine_ls_wR_factor_ref 0.1344
_reflns_number_gt 3818
_reflns_number_total 4811
_reflns_threshold_expression >2sigma(I)
_cod_data_source_file om500178e_si_002.cif
_cod_data_source_block Complex5d-pyr
_cod_depositor_comments 'Adding full bibliography for 4082971--4082988.cif.'
_cod_original_sg_symbol_H-M 'R -3'
_cod_database_code 4082986

loop_
_symmetry_equiv_pos_as_xyz
'x, y, z'
'-y, x-y, z'
'-x+y, -x, z'
'x+2/3, y+1/3, z+1/3'
'-y+2/3, x-y+1/3, z+1/3'
'-x+y+2/3, -x+1/3, z+1/3'
'x+1/3, y+2/3, z+2/3'
'-y+1/3, x-y+2/3, z+2/3'
'-x+y+1/3, -x+2/3, z+2/3'
'-x, -y, -z'
'y, -x+y, -z'
'x-y, x, -z'
'-x+2/3, -y+1/3, -z+1/3'
'y+2/3, -x+y+1/3, -z+1/3'
'x-y+2/3, x+1/3, -z+1/3'
'-x+1/3, -y+2/3, -z+2/3'
'y+1/3, -x+y+2/3, -z+2/3'
'x-y+1/3, x+2/3, -z+2/3'

loop_
_atom_site_label
_atom_site_type_symbol
_atom_site_fract_x
_atom_site_fract_y
_atom_site_fract_z
_atom_site_U_iso_or_equiv
_atom_site_adp_type
_atom_site_occupancy
_atom_site_symmetry_multiplicity
_atom_site_calc_flag
_atom_site_refinement_flags
Br1 Br 0.499034(16) 0.593671(16) -0.04052(5) 0.02725(16) Uani 1 1 d .
Br2 Br 0.526685(16) 0.609232(15) 0.37283(5) 0.02615(16) Uani 1 1 d .
Cu1 Cu 0.54706(2) 0.62566(2) 0.14261(6) 0.02143(19) Uani 1 1 d .
O1 O 0.74673(10) 0.72340(10) 0.1193(3) 0.0260(7) Uani 1 1 d .
N4 N 0.54027(13) 0.67732(13) 0.1345(4) 0.0247(9) Uani 1 1 d .
C13 C 0.55138(16) 0.69915(16) 0.0259(5) 0.0296(11) Uani 1 1 d .
H13 H 0.5590 0.6883 -0.0441 0.036 Uiso 1 1 calc R
N2 N 0.60695(12) 0.59827(11) 0.1213(3) 0.0193(8) Uani 1 1 d .
N1 N 0.54737(12) 0.54082(12) 0.1375(4) 0.0201(8) Uani 1 1 d .
C2 C 0.49647(15) 0.49731(16) 0.2987(5) 0.0252(10) Uani 1 1 d .
H2 H 0.4946 0.5155 0.3592 0.030 Uiso 1 1 calc R
C6 C 0.61585(15) 0.56507(14) 0.1148(5) 0.0229(10) Uani 1 1 d .
H6 H 0.6428 0.5673 0.1054 0.027 Uiso 1 1 calc R
C8 C 0.67912(15) 0.65890(14) 0.1173(4) 0.0202(9) Uani 1 1 d .
H8 H 0.6912 0.6412 0.1108 0.024 Uiso 1 1 calc R
N3 N 0.61650(12) 0.66527(12) 0.1290(4) 0.0193(8) Uani 1 1 d .
C14 C 0.55187(18) 0.73715(16) 0.0142(6) 0.0333(12) Uani 1 1 d .
H14 H 0.5603 0.7524 -0.0626 0.040 Uiso 1 1 calc R
C1 C 0.49352(16) 0.46189(16) 0.3374(5) 0.0272(11) Uani 1 1 d .
H1A H 0.4953 0.4432 0.2787 0.033 Uiso 1 1 calc R
H1B H 0.4896 0.4548 0.4242 0.033 Uiso 1 1 calc R
C18 C 0.6471(3) 0.5005(3) 0.3098(9) 0.0765(9) Uani 1 1 d .
H18 H 0.6660 0.5293 0.3307 0.092 Uiso 1 1 calc R
C5 C 0.57787(15) 0.52920(15) 0.1248(4) 0.0225(10) Uani 1 1 d .
H5 H 0.5730 0.5011 0.1234 0.027 Uiso 1 1 calc R
C11 C 0.64176(15) 0.70755(15) 0.1347(5) 0.0221(9) Uani 1 1 d .
H11 H 0.6289 0.7246 0.1413 0.027 Uiso 1 1 calc R
C3 C 0.50269(14) 0.51063(14) 0.1629(4) 0.0218(9) Uani 1 1 d .
H3A H 0.4931 0.4854 0.1086 0.026 Uiso 1 1 calc R
H3B H 0.4854 0.5238 0.1428 0.026 Uiso 1 1 calc R
C12 C 0.76815(16) 0.69921(16) 0.1182(5) 0.0269(10) Uani 1 1 d .
H12A H 0.7602 0.6812 0.1930 0.040 Uiso 1 1 calc R
H12B H 0.7988 0.7185 0.1179 0.040 Uiso 1 1 calc R
H12C H 0.7600 0.6815 0.0427 0.040 Uiso 1 1 calc R
C21 C 0.5950(3) 0.4217(3) 0.2501(9) 0.0765(9) Uani 1 1 d .
H21 H 0.5754 0.3930 0.2311 0.092 Uiso 1 1 calc R
C7 C 0.63539(14) 0.64213(14) 0.1213(4) 0.0184(9) Uani 1 1 d .
C4 C 0.56466(14) 0.58300(14) 0.1357(4) 0.0187(9) Uani 1 1 d .
C15 C 0.54012(19) 0.75273(16) 0.1139(6) 0.0364(13) Uani 1 1 d .
H15 H 0.5406 0.7789 0.1071 0.044 Uiso 1 1 calc R
C16 C 0.52763(19) 0.73005(18) 0.2238(6) 0.0370(13) Uani 1 1 d .
H16 H 0.5186 0.7398 0.2936 0.044 Uiso 1 1 calc R
C9 C 0.70410(14) 0.70246(15) 0.1231(4) 0.0209(9) Uani 1 1 d .
N5 N 0.6086(3) 0.4812(3) 0.3659(8) 0.0765(9) Uani 1 1 d .
C10 C 0.68545(16) 0.72748(15) 0.1315(5) 0.0242(10) Uani 1 1 d .
H10 H 0.7022 0.7574 0.1349 0.029 Uiso 1 1 calc R
C17 C 0.52846(17) 0.69206(16) 0.2305(5) 0.0292(11) Uani 1 1 d .
H17 H 0.5203 0.6764 0.3066 0.035 Uiso 1 1 calc R
C22 C 0.5833(3) 0.4418(3) 0.3285(9) 0.0765(9) Uani 1 1 d .
H22 H 0.5552 0.4272 0.3601 0.092 Uiso 1 1 calc R
C19 C 0.6601(3) 0.4824(3) 0.2288(9) 0.0765(9) Uani 1 1 d .
H19 H 0.6874 0.4976 0.1922 0.092 Uiso 1 1 calc R
C20 C 0.6321(3) 0.4395(3) 0.1974(10) 0.0765(9) Uani 1 1 d .
H20 H 0.6400 0.4245 0.1409 0.092 Uiso 1 1 calc R

loop_
_atom_site_aniso_label
_atom_site_aniso_U_11
_atom_site_aniso_U_22
_atom_site_aniso_U_33
_atom_site_aniso_U_23
_atom_site_aniso_U_13
_atom_site_aniso_U_12
Br1 0.0269(3) 0.0261(3) 0.0270(3) -0.0014(2) -0.0016(2) 0.0120(2)
Br2 0.0274(3) 0.0231(3) 0.0270(3) 0.00027(19) 0.00032(19) 0.0119(2)
Cu1 0.0211(3) 0.0192(3) 0.0247(4) -0.0003(3) 0.0002(3) 0.0106(3)
O1 0.0201(16) 0.0216(16) 0.0354(19) -0.0021(14) -0.0002(14) 0.0097(14)
N4 0.0212(19) 0.021(2) 0.030(2) -0.0015(17) -0.0034(17) 0.0094(16)
C13 0.023(2) 0.029(3) 0.033(3) 0.004(2) 0.004(2) 0.010(2)
N2 0.0214(19) 0.0157(18) 0.0189(18) 0.0018(15) 0.0057(15) 0.0080(16)
N1 0.0201(19) 0.0169(18) 0.025(2) 0.0022(15) 0.0037(15) 0.0103(16)
C2 0.022(2) 0.025(2) 0.022(2) 0.0006(19) 0.0057(19) 0.0058(19)
C6 0.024(2) 0.018(2) 0.032(3) 0.0036(19) 0.004(2) 0.0146(19)
C8 0.021(2) 0.019(2) 0.020(2) 0.0022(18) 0.0000(17) 0.0102(19)
N3 0.0164(18) 0.0160(18) 0.0227(19) 0.0015(15) 0.0017(15) 0.0061(15)
C14 0.034(3) 0.024(2) 0.042(3) 0.005(2) 0.000(2) 0.014(2)
C1 0.028(2) 0.025(2) 0.022(2) 0.0032(19) 0.0023(19) 0.008(2)
C18 0.078(2) 0.078(2) 0.078(2) 0.0061(19) -0.0032(19) 0.0427(19)
C5 0.024(2) 0.020(2) 0.025(2) -0.0021(18) 0.0007(19) 0.0126(19)
C11 0.022(2) 0.019(2) 0.025(2) 0.0000(18) -0.0014(18) 0.0096(19)
C3 0.018(2) 0.020(2) 0.024(2) 0.0000(18) 0.0012(18) 0.0064(18)
C12 0.025(2) 0.027(2) 0.033(3) -0.008(2) -0.001(2) 0.016(2)
C21 0.078(2) 0.078(2) 0.078(2) 0.0061(19) -0.0032(19) 0.0427(19)
C7 0.021(2) 0.017(2) 0.016(2) 0.0015(17) 0.0018(17) 0.0084(18)
C4 0.019(2) 0.018(2) 0.018(2) -0.0003(17) 0.0042(17) 0.0085(18)
C15 0.042(3) 0.018(2) 0.048(3) 0.002(2) -0.009(3) 0.015(2)
C16 0.048(3) 0.032(3) 0.037(3) -0.006(2) 0.000(3) 0.025(3)
C9 0.021(2) 0.025(2) 0.017(2) -0.0005(18) 0.0005(18) 0.0116(19)
N5 0.078(2) 0.078(2) 0.078(2) 0.0061(19) -0.0032(19) 0.0427(19)
C10 0.025(2) 0.020(2) 0.025(2) 0.0018(19) -0.0010(19) 0.010(2)
C17 0.035(3) 0.029(3) 0.029(3) -0.003(2) -0.005(2) 0.020(2)
C22 0.078(2) 0.078(2) 0.078(2) 0.0061(19) -0.0032(19) 0.0427(19)
C19 0.078(2) 0.078(2) 0.078(2) 0.0061(19) -0.0032(19) 0.0427(19)
C20 0.078(2) 0.078(2) 0.078(2) 0.0061(19) -0.0032(19) 0.0427(19)

loop_
_atom_type_symbol
_atom_type_description
_atom_type_scat_dispersion_real
_atom_type_scat_dispersion_imag
_atom_type_scat_source
C C 0.0181 0.0091 'International Tables Vol C Tables 4.2.6.8 and 6.1.1.4'
H H 0.0000 0.0000 'International Tables Vol C Tables 4.2.6.8 and 6.1.1.4'
N N 0.0311 0.0180 'International Tables Vol C Tables 4.2.6.8 and 6.1.1.4'
O O 0.0492 0.0322 'International Tables Vol C Tables 4.2.6.8 and 6.1.1.4'
Cu Cu -1.9646 0.5888 'International Tables Vol C Tables 4.2.6.8 and 6.1.1.4'
Br Br -0.6763 1.2805 'International Tables Vol C Tables 4.2.6.8 and 6.1.1.4'

loop_
_geom_angle_atom_site_label_1
_geom_angle_atom_site_label_2
_geom_angle_atom_site_label_3
_geom_angle
C4 Cu1 N4 168.62(18)
C4 Cu1 N3 78.03(16)
N4 Cu1 N3 91.28(15)
C4 Cu1 Br1 91.82(14)
N4 Cu1 Br1 91.03(12)
N3 Cu1 Br1 124.40(10)
C4 Cu1 Br2 91.26(13)
N4 Cu1 Br2 95.94(12)
N3 Cu1 Br2 108.81(10)
Br1 Cu1 Br2 126.13(3)
C9 O1 C12 118.6(4)
C17 N4 C13 119.0(4)
C17 N4 Cu1 124.2(3)
C13 N4 Cu1 116.6(3)
N4 C13 C14 121.3(5)
N4 C13 H13 119.3
C14 C13 H13 119.3
C4 N2 C6 110.8(4)
C4 N2 C7 120.4(4)
C6 N2 C7 128.7(4)
C4 N1 C5 111.2(4)
C4 N1 C3 125.0(4)
C5 N1 C3 123.5(4)
C1 C2 C3 123.0(5)
C1 C2 H2 118.5
C3 C2 H2 118.5
C5 C6 N2 105.3(4)
C5 C6 H6 127.4
N2 C6 H6 127.4
C9 C8 C7 117.1(4)
C9 C8 H8 121.5
C7 C8 H8 121.5
C7 N3 C11 117.0(4)
C7 N3 Cu1 112.2(3)
C11 N3 Cu1 130.7(3)
C15 C14 C13 119.8(5)
C15 C14 H14 120.1
C13 C14 H14 120.1
C2 C1 H1A 120.0
C2 C1 H1B 120.0
H1A C1 H1B 120.0
C19 C18 N5 124.8(10)
C19 C18 H18 117.6
N5 C18 H18 117.6
C6 C5 N1 107.7(4)
C6 C5 H5 126.2
N1 C5 H5 126.2
N3 C11 C10 123.4(4)
N3 C11 H11 118.3
C10 C11 H11 118.3
N1 C3 C2 110.6(4)
N1 C3 H3A 109.5
C2 C3 H3A 109.5
N1 C3 H3B 109.5
C2 C3 H3B 109.5
H3A C3 H3B 108.1
O1 C12 H12A 109.5
O1 C12 H12B 109.5
H12A C12 H12B 109.5
O1 C12 H12C 109.5
H12A C12 H12C 109.5
H12B C12 H12C 109.5
C20 C21 C22 122.9(11)
C20 C21 H21 118.6
C22 C21 H21 118.6
N3 C7 C8 124.4(4)
N3 C7 N2 113.6(4)
C8 C7 N2 122.1(4)
N1 C4 N2 105.0(4)
N1 C4 Cu1 139.3(3)
N2 C4 Cu1 115.7(3)
C14 C15 C16 119.2(5)
C14 C15 H15 120.4
C16 C15 H15 120.4
C15 C16 C17 118.3(5)
C15 C16 H16 120.8
C17 C16 H16 120.8
O1 C9 C8 124.1(4)
O1 C9 C10 115.8(4)
C8 C9 C10 120.1(4)
C22 N5 C18 114.2(9)
C11 C10 C9 118.1(4)
C11 C10 H10 120.9
C9 C10 H10 120.9
N4 C17 C16 122.3(5)
N4 C17 H17 118.8
C16 C17 H17 118.8
C21 C22 N5 123.6(10)
C21 C22 H22 118.2
N5 C22 H22 118.2
C18 C19 C20 118.0(10)
C18 C19 H19 121.0
C20 C19 H19 121.0
C21 C20 C19 116.4(10)
C21 C20 H20 121.8
C19 C20 H20 121.8

loop_
_geom_bond_atom_site_label_1
_geom_bond_atom_site_label_2
_geom_bond_distance
Br1 Cu1 2.4875(8)
Br2 Cu1 2.5434(8)
Cu1 C4 1.961(5)
Cu1 N4 2.023(4)
Cu1 N3 2.207(4)
O1 C9 1.348(6)
O1 C12 1.443(6)
N4 C17 1.323(7)
N4 C13 1.346(7)
C13 C14 1.384(8)
C13 H13 0.9500
N2 C4 1.363(6)
N2 C6 1.405(6)
N2 C7 1.407(6)
N1 C4 1.341(6)
N1 C5 1.382(6)
N1 C3 1.467(6)
C2 C1 1.309(7)
C2 C3 1.506(7)
C2 H2 0.9500
C6 C5 1.354(7)
C6 H6 0.9500
C8 C9 1.383(7)
C8 C7 1.395(7)
C8 H8 0.9500
N3 C7 1.334(6)
N3 C11 1.346(6)
C14 C15 1.370(9)
C14 H14 0.9500
C1 H1A 0.9500
C1 H1B 0.9500
C18 C19 1.311(14)
C18 N5 1.355(13)
C18 H18 0.9500
C5 H5 0.9500
C11 C10 1.383(7)
C11 H11 0.9500
C3 H3A 0.9900
C3 H3B 0.9900
C12 H12A 0.9800
C12 H12B 0.9800
C12 H12C 0.9800
C21 C20 1.300(14)
C21 C22 1.313(14)
C21 H21 0.9500
C15 C16 1.372(9)
C15 H15 0.9500
C16 C17 1.404(7)
C16 H16 0.9500
C9 C10 1.389(7)
N5 C22 1.325(13)
C10 H10 0.9500
C17 H17 0.9500
C22 H22 0.9500
C19 C20 1.418(14)
C19 H19 0.9500
C20 H20 0.9500

loop_
_geom_torsion_atom_site_label_1
_geom_torsion_atom_site_label_2
_geom_torsion_atom_site_label_3
_geom_torsion_atom_site_label_4
_geom_torsion
C4 Cu1 N4 C17 -129.2(9)
N3 Cu1 N4 C17 -109.3(4)
Br1 Cu1 N4 C17 126.3(4)
Br2 Cu1 N4 C17 -0.2(4)
C4 Cu1 N4 C13 46.2(11)
N3 Cu1 N4 C13 66.1(4)
Br1 Cu1 N4 C13 -58.3(3)
Br2 Cu1 N4 C13 175.2(3)
C17 N4 C13 C14 2.0(7)
Cu1 N4 C13 C14 -173.7(4)
C4 N2 C6 C5 0.4(5)
C7 N2 C6 C5 176.8(4)
C4 Cu1 N3 C7 0.9(3)
N4 Cu1 N3 C7 -175.2(3)
Br1 Cu1 N3 C7 -83.1(3)
Br2 Cu1 N3 C7 88.1(3)
C4 Cu1 N3 C11 -174.7(4)
N4 Cu1 N3 C11 9.2(4)
Br1 Cu1 N3 C11 101.4(4)
Br2 Cu1 N3 C11 -87.5(4)
N4 C13 C14 C15 -1.2(8)
N2 C6 C5 N1 -0.3(5)
C4 N1 C5 C6 0.1(5)
C3 N1 C5 C6 -173.9(4)
C7 N3 C11 C10 0.8(7)
Cu1 N3 C11 C10 176.2(4)
C4 N1 C3 C2 -96.8(5)
C5 N1 C3 C2 76.3(6)
C1 C2 C3 N1 -98.8(6)
C11 N3 C7 C8 -0.8(7)
Cu1 N3 C7 C8 -177.1(4)
C11 N3 C7 N2 177.4(4)
Cu1 N3 C7 N2 1.1(5)
C9 C8 C7 N3 0.7(7)
C9 C8 C7 N2 -177.3(4)
C4 N2 C7 N3 -3.7(6)
C6 N2 C7 N3 -179.7(4)
C4 N2 C7 C8 174.5(4)
C6 N2 C7 C8 -1.5(7)
C5 N1 C4 N2 0.2(5)
C3 N1 C4 N2 174.1(4)
C5 N1 C4 Cu1 177.9(4)
C3 N1 C4 Cu1 -8.2(8)
C6 N2 C4 N1 -0.4(5)
C7 N2 C4 N1 -177.1(4)
C6 N2 C4 Cu1 -178.7(3)
C7 N2 C4 Cu1 4.6(5)
N4 Cu1 C4 N1 -159.9(7)
N3 Cu1 C4 N1 179.7(5)
Br1 Cu1 C4 N1 -55.5(5)
Br2 Cu1 C4 N1 70.7(5)
N4 Cu1 C4 N2 17.6(11)
N3 Cu1 C4 N2 -2.8(3)
Br1 Cu1 C4 N2 122.1(3)
Br2 Cu1 C4 N2 -111.7(3)
C13 C14 C15 C16 -0.6(9)
C14 C15 C16 C17 1.6(9)
C12 O1 C9 C8 -4.6(7)
C12 O1 C9 C10 176.4(4)
C7 C8 C9 O1 -179.5(4)
C7 C8 C9 C10 -0.5(7)
C19 C18 N5 C22 -2.5(14)
N3 C11 C10 C9 -0.6(7)
O1 C9 C10 C11 179.5(4)
C8 C9 C10 C11 0.5(7)
C13 N4 C17 C16 -0.9(8)
Cu1 N4 C17 C16 174.4(4)
C15 C16 C17 N4 -0.9(9)
C20 C21 C22 N5 -3.1(16)
C18 N5 C22 C21 4.2(14)
N5 C18 C19 C20 -0.2(15)
C22 C21 C20 C19 0.0(15)
C18 C19 C20 C21 1.6(14)

loop_
_platon_squeeze_void_nr
_platon_squeeze_void_average_x
_platon_squeeze_void_average_y
_platon_squeeze_void_average_z
_platon_squeeze_void_volume
_platon_squeeze_void_count_electrons
_platon_squeeze_void_content
1 0.000 0.000 -0.009 775 110 ' '
2 0.333 0.667 0.118 773 110 ' '
3 0.667 0.333 0.785 773 110 ' '
